data_4021560
loop_
_publ_author_name
'Chikoto Fujimoto'
'Yukio Kusunose'
'Hiromitsu Maeda'

_publ_section_title
;
 CH&#x00B7;&#x00B7;&#x00B7;Anion Interaction in BF~2~ Complexes of
 C~3~-Bridged Oligopyrroles
;
_journal_name_full 'Journal of Organic Chemistry'
_journal_page_first 2389
_journal_page_last 2394
_journal_paper_doi 10.1021/jo052511f
_journal_volume 71
_journal_year 2006
_chemical_formula_moiety 'C8 H8 B F2 N O2'
_chemical_formula_sum 'C8 H8 B F2 N O2'
_chemical_formula_weight 198.96
_chemical_name_systematic
; 
 ? 
;
_space_group_IT_number 14
_symmetry_cell_setting monoclinic
_symmetry_space_group_name_Hall '-P 2ybc'
_symmetry_space_group_name_H-M 'P 1 21/c 1'
_atom_sites_solution_hydrogens geom
_atom_sites_solution_primary direct
_atom_sites_solution_secondary difmap
_audit_creation_method SHELXL-97
_cell_angle_alpha 90.00
_cell_angle_beta 112.498(2)
_cell_angle_gamma 90.00
_cell_formula_units_Z 4
_cell_length_a 8.4650(11)
_cell_length_b 15.953(2)
_cell_length_c 7.1898(10)
_cell_measurement_reflns_used 3226
_cell_measurement_temperature 90(2)
_cell_measurement_theta_max 28.03
_cell_measurement_theta_min 2.55
_cell_volume 897.0(2)
_computing_cell_refinement 'Bruker SMART'
_computing_data_collection 'Bruker SMART'
_computing_data_reduction 'Bruker SAINT'
_computing_molecular_graphics 'Bruker SHELXTL'
_computing_publication_material 'Bruker SHELXTL'
_computing_structure_refinement 'SHELXL-97 (Sheldrick, 1997)'
_computing_structure_solution 'SHELXS-97 (Sheldrick, 1990)'
_diffrn_ambient_temperature 90(2)
_diffrn_detector_area_resol_mean 8.366
_diffrn_measured_fraction_theta_full 0.921
_diffrn_measured_fraction_theta_max 0.921
_diffrn_measurement_device_type 'CCD area detector'
_diffrn_measurement_method 'phi and omega scans'
_diffrn_radiation_monochromator graphite
_diffrn_radiation_source 'fine-focus sealed tube'
_diffrn_radiation_type MoK\a
_diffrn_radiation_wavelength 0.71073
_diffrn_reflns_av_R_equivalents 0.0207
_diffrn_reflns_av_sigmaI/netI 0.0244
_diffrn_reflns_limit_h_max 10
_diffrn_reflns_limit_h_min -10
_diffrn_reflns_limit_k_max 21
_diffrn_reflns_limit_k_min -16
_diffrn_reflns_limit_l_max 9
_diffrn_reflns_limit_l_min -8
_diffrn_reflns_number 5339
_diffrn_reflns_theta_full 28.03
_diffrn_reflns_theta_max 28.03
_diffrn_reflns_theta_min 2.55
_exptl_absorpt_coefficient_mu 0.130
_exptl_absorpt_correction_T_max 0.9871
_exptl_absorpt_correction_T_min 0.9560
_exptl_absorpt_correction_type empirical
_exptl_crystal_colour colorless
_exptl_crystal_density_diffrn 1.473
_exptl_crystal_density_method 'not measured'
_exptl_crystal_description prism
_exptl_crystal_F_000 408
_exptl_crystal_size_max 0.35
_exptl_crystal_size_mid 0.20
_exptl_crystal_size_min 0.10
_refine_diff_density_max 0.273
_refine_diff_density_min -0.220
_refine_diff_density_rms 0.045
_refine_ls_extinction_method none
_refine_ls_goodness_of_fit_ref 1.143
_refine_ls_hydrogen_treatment constr
_refine_ls_matrix_type full
_refine_ls_number_parameters 128
_refine_ls_number_reflns 2003
_refine_ls_number_restraints 0
_refine_ls_restrained_S_all 1.143
_refine_ls_R_factor_all 0.0575
_refine_ls_R_factor_gt 0.0508
_refine_ls_shift/su_max 0.000
_refine_ls_shift/su_mean 0.000
_refine_ls_structure_factor_coef Fsqd
_refine_ls_weighting_details 'calc w=1/[\s^2^(Fo^2^)+(0.0388P)^2^+0.5736P] where P=(Fo^2^+2Fc^2^)/3'
_refine_ls_weighting_scheme calc
_refine_ls_wR_factor_gt 0.1126
_refine_ls_wR_factor_ref 0.1158
_reflns_number_gt 1770
_reflns_number_total 2003
_reflns_threshold_expression >2sigma(I)
_cod_data_source_file jo052511from20051206_022159_3.cif
_cod_depositor_comments
;
The following automatic conversions were performed:
'_symmetry_cell_setting' value 'Monoclinic' changed to 'monoclinic'
according to '/home/saulius/struct/CIF-dictionaries/cif_core.dic'
dictionary named 'cif_core.dic' version 2.4.1 from 2010-06-29.

Automatic conversion script
Id: cif_fix_enum 1527 2010-12-29 10:47:43Z saulius 
;
_cod_original_sg_symbol_H-M 'P 21/c'
_cod_database_code 4021560

loop_
_symmetry_equiv_pos_as_xyz
'x, y, z'
'-x, y+1/2, -z+1/2'
'-x, -y, -z'
'x, -y-1/2, z-1/2'

loop_
_atom_site_label
_atom_site_type_symbol
_atom_site_fract_x
_atom_site_fract_y
_atom_site_fract_z
_atom_site_U_iso_or_equiv
_atom_site_adp_type
_atom_site_occupancy
_atom_site_symmetry_multiplicity
_atom_site_calc_flag
_atom_site_refinement_flags
B1 B 0.2259(3) 0.09672(14) 0.8341(3) 0.0287(5) Uani 1 1 d .
C1 C 0.4964(3) -0.16226(12) 0.5373(4) 0.0438(6) Uani 1 1 d .
H1 H 0.5801 -0.2041 0.5983 0.053 Uiso 1 1 calc R
C2 C 0.4068(3) -0.15228(13) 0.3338(4) 0.0448(6) Uani 1 1 d .
H2 H 0.4173 -0.1860 0.2301 0.054 Uiso 1 1 calc R
C3 C 0.2985(3) -0.08419(12) 0.3072(3) 0.0330(4) Uani 1 1 d .
H3 H 0.2215 -0.0625 0.1823 0.040 Uiso 1 1 calc R
C4 C 0.3236(2) -0.05354(11) 0.4978(3) 0.0260(4) Uani 1 1 d .
C5 C 0.2466(2) 0.01505(10) 0.5565(2) 0.0211(3) Uani 1 1 d .
C6 C 0.1255(2) 0.06749(11) 0.4174(3) 0.0238(4) Uani 1 1 d .
H6 H 0.0883 0.0566 0.2772 0.029 Uiso 1 1 calc R
C7 C 0.0617(2) 0.13401(11) 0.4841(3) 0.0251(4) Uani 1 1 d .
C8 C -0.0657(3) 0.19380(13) 0.3494(3) 0.0385(5) Uani 1 1 d .
H8A H -0.1640 0.1975 0.3894 0.058 Uiso 1 1 calc R
H8B H -0.1041 0.1741 0.2100 0.058 Uiso 1 1 calc R
H8C H -0.0132 0.2493 0.3602 0.058 Uiso 1 1 calc R
F1 F 0.36337(16) 0.14416(8) 0.95776(18) 0.0409(3) Uani 1 1 d .
F2 F 0.14010(15) 0.06304(8) 0.94490(16) 0.0375(3) Uani 1 1 d .
N1 N 0.44591(19) -0.10284(9) 0.6363(3) 0.0320(4) Uani 1 1 d .
H1A H 0.4848 -0.0966 0.7678 0.038 Uiso 1 1 calc R
O1 O 0.29447(16) 0.02713(8) 0.75022(17) 0.0263(3) Uani 1 1 d .
O2 O 0.11038(18) 0.15113(8) 0.6769(2) 0.0348(3) Uani 1 1 d .

loop_
_atom_site_aniso_label
_atom_site_aniso_U_11
_atom_site_aniso_U_22
_atom_site_aniso_U_33
_atom_site_aniso_U_23
_atom_site_aniso_U_13
_atom_site_aniso_U_12
B1 0.0369(11) 0.0291(11) 0.0233(10) -0.0032(8) 0.0151(9) -0.0055(9)
C1 0.0326(10) 0.0195(9) 0.0924(19) -0.0008(10) 0.0384(12) -0.0033(8)
C2 0.0450(12) 0.0298(11) 0.0777(18) -0.0197(11) 0.0436(13) -0.0143(9)
C3 0.0341(10) 0.0298(10) 0.0440(11) -0.0118(8) 0.0250(9) -0.0101(8)
C4 0.0225(8) 0.0221(8) 0.0370(10) 0.0002(7) 0.0154(8) -0.0055(7)
C5 0.0198(8) 0.0214(8) 0.0244(8) -0.0017(6) 0.0112(7) -0.0080(6)
C6 0.0231(8) 0.0274(9) 0.0207(8) 0.0004(7) 0.0082(7) -0.0042(7)
C7 0.0241(8) 0.0252(9) 0.0293(9) 0.0057(7) 0.0140(7) -0.0038(7)
C8 0.0319(10) 0.0308(10) 0.0538(13) 0.0140(9) 0.0175(9) 0.0039(8)
F1 0.0460(7) 0.0393(7) 0.0396(7) -0.0140(5) 0.0188(6) -0.0174(5)
F2 0.0450(7) 0.0449(7) 0.0298(6) -0.0017(5) 0.0223(5) -0.0105(5)
N1 0.0250(8) 0.0219(8) 0.0518(10) 0.0040(7) 0.0178(7) -0.0020(6)
O1 0.0311(7) 0.0260(6) 0.0207(6) 0.0020(5) 0.0086(5) -0.0004(5)
O2 0.0479(8) 0.0278(7) 0.0360(8) -0.0001(6) 0.0241(7) 0.0078(6)

loop_
_atom_type_symbol
_atom_type_description
_atom_type_scat_dispersion_real
_atom_type_scat_dispersion_imag
_atom_type_scat_source
C C 0.0033 0.0016 'International Tables Vol C Tables 4.2.6.8 and 6.1.1.4'
H H 0.0000 0.0000 'International Tables Vol C Tables 4.2.6.8 and 6.1.1.4'
B B 0.0013 0.0007 'International Tables Vol C Tables 4.2.6.8 and 6.1.1.4'
N N 0.0061 0.0033 'International Tables Vol C Tables 4.2.6.8 and 6.1.1.4'
O O 0.0106 0.0060 'International Tables Vol C Tables 4.2.6.8 and 6.1.1.4'
F F 0.0171 0.0103 'International Tables Vol C Tables 4.2.6.8 and 6.1.1.4'

loop_
_geom_angle_atom_site_label_1
_geom_angle_atom_site_label_2
_geom_angle_atom_site_label_3
_geom_angle
F2 B1 F1 109.92(15)
F2 B1 O2 109.51(17)
F1 B1 O2 108.68(16)
F2 B1 O1 108.56(16)
F1 B1 O1 107.83(16)
O2 B1 O1 112.32(15)
N1 C1 C2 108.83(19)
N1 C1 H1 125.6
C2 C1 H1 125.6
C1 C2 C3 107.66(19)
C1 C2 H2 126.2
C3 C2 H2 126.2
C2 C3 C4 107.2(2)
C2 C3 H3 126.4
C4 C3 H3 126.4
N1 C4 C3 107.50(17)
N1 C4 C5 122.01(17)
C3 C4 C5 130.49(18)
O1 C5 C6 121.06(15)
O1 C5 C4 116.13(16)
C6 C5 C4 122.81(16)
C7 C6 C5 119.69(16)
C7 C6 H6 120.2
C5 C6 H6 120.2
O2 C7 C6 121.83(16)
O2 C7 C8 114.19(17)
C6 C7 C8 123.98(17)
C7 C8 H8A 109.5
C7 C8 H8B 109.5
H8A C8 H8B 109.5
C7 C8 H8C 109.5
H8A C8 H8C 109.5
H8B C8 H8C 109.5
C1 N1 C4 108.83(19)
C1 N1 H1A 125.6
C4 N1 H1A 125.6
C5 O1 B1 122.23(14)
C7 O2 B1 122.58(15)

loop_
_geom_bond_atom_site_label_1
_geom_bond_atom_site_label_2
_geom_bond_distance
B1 F2 1.376(2)
B1 F1 1.388(2)
B1 O2 1.463(3)
B1 O1 1.483(2)
C1 N1 1.349(3)
C1 C2 1.376(4)
C1 H1 0.9500
C2 C3 1.387(3)
C2 H2 0.9500
C3 C4 1.393(3)
C3 H3 0.9500
C4 N1 1.376(2)
C4 C5 1.418(2)
C5 O1 1.307(2)
C5 C6 1.402(2)
C6 C7 1.359(2)
C6 H6 0.9500
C7 O2 1.315(2)
C7 C8 1.487(3)
C8 H8A 0.9800
C8 H8B 0.9800
C8 H8C 0.9800
N1 H1A 0.8800
